data_4334896
loop_
_publ_author_name
'Yang Cao'
'Michael O. Wolf'
'Brian O. Patrick'

_publ_section_title
;
 A Terthiophene-Containing Alkynylplatinum Terpyridine Pacman Complex:
 Controllable Folding/Unfolding Modulated by Weak Intermolecular
 Interactions
;
_journal_name_full 'Inorganic Chemistry'
_journal_page_first 5636
_journal_page_last 5638
_journal_paper_doi 10.1021/ic400338v
_journal_volume 52
_journal_year 2013
_chemical_formula_sum 'C78 H85 F6 N9 O6 Pt2 S5'
_chemical_formula_weight 1909.03
_chemical_name_systematic
; 
 ? 
;
_space_group_IT_number 144
_symmetry_cell_setting trigonal
_symmetry_space_group_name_Hall 'P 31'
_symmetry_space_group_name_H-M 'P 31'
_atom_sites_solution_hydrogens geom
_atom_sites_solution_primary direct
_atom_sites_solution_secondary difmap
_audit_creation_method SHELXL-97
_cell_angle_alpha 90.00
_cell_angle_beta 90.00
_cell_angle_gamma 120.00
_cell_formula_units_Z 3
_cell_length_a 17.5562(19)
_cell_length_b 17.5562(19)
_cell_length_c 21.389(3)
_cell_measurement_reflns_used 9268
_cell_measurement_temperature 90.0(1)
_cell_measurement_theta_max 27.91
_cell_measurement_theta_min 2.32
_cell_volume 5709.3(12)
_computing_cell_refinement 'Bruker SAINT'
_computing_data_collection 'Bruker APEX2'
_computing_data_reduction 'Bruker SAINT'
_computing_molecular_graphics 'Bruker SHELXTL'
_computing_publication_material 'Bruker SHELXTL'
_computing_structure_refinement 'SHELXL-97 (Sheldrick, 2008)'
_computing_structure_solution 'SHELXS-97 (Sheldrick, 2008)'
_diffrn_ambient_temperature 90.0(1)
_diffrn_measured_fraction_theta_full 0.992
_diffrn_measured_fraction_theta_max 0.992
_diffrn_measurement_device_type 'Bruker APEX-II CCD'
_diffrn_measurement_method '\f and \w scans'
_diffrn_radiation_monochromator graphite
_diffrn_radiation_source 'fine-focus sealed tube'
_diffrn_radiation_type MoK\a
_diffrn_radiation_wavelength 0.71073
_diffrn_reflns_av_R_equivalents 0.077
_diffrn_reflns_av_sigmaI/netI 0.0741
_diffrn_reflns_limit_h_max 23
_diffrn_reflns_limit_h_min -23
_diffrn_reflns_limit_k_max 23
_diffrn_reflns_limit_k_min -23
_diffrn_reflns_limit_l_max 28
_diffrn_reflns_limit_l_min -27
_diffrn_reflns_number 17956
_diffrn_reflns_theta_full 28.00
_diffrn_reflns_theta_max 28.00
_diffrn_reflns_theta_min 1.34
_diffrn_standards_number 0
_exptl_absorpt_coefficient_mu 3.883
_exptl_absorpt_correction_T_max 0.925
_exptl_absorpt_correction_T_min 0.611
_exptl_absorpt_correction_type multi-scan
_exptl_absorpt_process_details 'TWINABS (Sheldrick, 2008)'
_exptl_crystal_colour red
_exptl_crystal_density_diffrn 1.666
_exptl_crystal_description needle
_exptl_crystal_F_000 2862
_exptl_crystal_size_max 0.28
_exptl_crystal_size_mid 0.085
_exptl_crystal_size_min 0.02
_refine_diff_density_max 4.728
_refine_diff_density_min -1.854
_refine_diff_density_rms 0.150
_refine_ls_abs_structure_details 'Flack H D (1983), Acta Cryst. A39, 876-881'
_refine_ls_abs_structure_Flack -0.013(6)
_refine_ls_extinction_method none
_refine_ls_goodness_of_fit_ref 1.092
_refine_ls_hydrogen_treatment constr
_refine_ls_matrix_type full
_refine_ls_number_parameters 1093
_refine_ls_number_reflns 17956
_refine_ls_number_restraints 1158
_refine_ls_restrained_S_all 1.066
_refine_ls_R_factor_all 0.0620
_refine_ls_R_factor_gt 0.0507
_refine_ls_shift/su_max 0.002
_refine_ls_shift/su_mean 0.000
_refine_ls_structure_factor_coef Fsqd
_refine_ls_weighting_details 'calc w=1/[\s^2^(Fo^2^)+(0.0702P)^2^+0.0000P] where P=(Fo^2^+2Fc^2^)/3'
_refine_ls_weighting_scheme calc
_refine_ls_wR_factor_gt 0.1217
_refine_ls_wR_factor_ref 0.1256
_reflns_number_gt 15358
_reflns_number_total 17956
_reflns_threshold_expression >2\s(I)
_cod_data_source_file ic400338v_si_003_2.cif
_cod_data_source_block twin4
_cod_original_cell_volume 5709.2(12)
_cod_database_code 4334896

loop_
_symmetry_equiv_pos_as_xyz
'x, y, z'
'-y, x-y, z+1/3'
'-x+y, -x, z+2/3'

loop_
_atom_site_label
_atom_site_type_symbol
_atom_site_fract_x
_atom_site_fract_y
_atom_site_fract_z
_atom_site_U_iso_or_equiv
_atom_site_adp_type
_atom_site_occupancy
_atom_site_symmetry_multiplicity
_atom_site_calc_flag
_atom_site_refinement_flags
_atom_site_disorder_assembly
_atom_site_disorder_group
C1 C 0.5925(5) 0.5283(5) 0.8826(3) 0.0208(14) Uani 1 1 d U . .
C2 C 0.6622(5) 0.6067(5) 0.8549(4) 0.0289(17) Uani 1 1 d U . .
H2 H 0.7058 0.6066 0.8286 0.035 Uiso 1 1 calc R . .
C3 C 0.6604(6) 0.6798(6) 0.8691(4) 0.037(2) Uani 1 1 d U . .
H3 H 0.7002 0.7363 0.8527 0.045 Uiso 1 1 calc R . .
C4 C 0.5411(5) 0.5484(5) 0.9211(4) 0.0263(15) Uani 1 1 d U . .
C5 C 0.4683(5) 0.4902(5) 0.9615(4) 0.0270(16) Uani 1 1 d U . .
C6 C 0.4018(5) 0.5018(6) 0.9852(4) 0.0310(18) Uani 1 1 d U . .
H6 H 0.3963 0.5519 0.9765 0.037 Uiso 1 1 calc R . .
C7 C 0.3434(6) 0.4326(6) 1.0232(4) 0.0319(18) Uani 1 1 d U . .
H7 H 0.2929 0.4299 1.0416 0.038 Uiso 1 1 calc R . .
C8 C 0.3656(5) 0.3687(6) 1.0316(4) 0.0303(17) Uani 1 1 d U . .
C9 C 0.3180(5) 0.2881(5) 1.0681(4) 0.0294(16) Uani 1 1 d U . .
C10 C 0.3380(5) 0.2224(5) 1.0797(4) 0.0283(16) Uani 1 1 d U . .
C11 C 0.2718(5) 0.1539(6) 1.1181(4) 0.0334(18) Uani 1 1 d U . .
H11 H 0.2745 0.1037 1.1315 0.040 Uiso 1 1 calc R . .
C12 C 0.2054(6) 0.1686(7) 1.1331(5) 0.040(2) Uani 1 1 d U . .
H12 H 0.1562 0.1298 1.1580 0.049 Uiso 1 1 calc R . .
C13 C 0.5800(5) 0.4425(5) 0.8745(4) 0.0293(17) Uani 1 1 d U . .
C14 C 0.5711(5) 0.3705(5) 0.8655(4) 0.0243(16) Uani 1 1 d U . .
C15 C 0.4150(5) 0.2196(5) 1.0592(4) 0.0236(15) Uani 1 1 d U . .
C16 C 0.4772(5) 0.2129(5) 1.0464(4) 0.0269(16) Uani 1 1 d U . .
C17 C 0.7534(5) 0.3821(5) 0.8273(4) 0.0315(17) Uani 1 1 d U . .
H17 H 0.7375 0.4264 0.8256 0.038 Uiso 1 1 calc R . .
C18 C 0.8387(6) 0.4040(6) 0.8137(5) 0.0367(19) Uani 1 1 d U . .
H18 H 0.8800 0.4628 0.8023 0.044 Uiso 1 1 calc R . .
C19 C 0.8657(6) 0.3411(6) 0.8163(4) 0.0337(17) Uani 1 1 d U . .
C20 C 0.8005(6) 0.2547(6) 0.8313(4) 0.0357(18) Uani 1 1 d U . .
H20 H 0.8151 0.2095 0.8337 0.043 Uiso 1 1 calc R . .
C21 C 0.7157(6) 0.2357(5) 0.8425(4) 0.0305(17) Uani 1 1 d U . .
C22 C 0.6427(6) 0.1463(5) 0.8579(4) 0.0316(17) Uani 1 1 d U . .
C23 C 0.6473(6) 0.0705(6) 0.8623(5) 0.042(2) Uani 1 1 d U . .
H23 H 0.7015 0.0717 0.8568 0.051 Uiso 1 1 calc R . .
C24 C 0.5692(7) -0.0090(6) 0.8753(5) 0.039(2) Uani 1 1 d U . .
C25 C 0.4913(7) -0.0075(6) 0.8861(4) 0.0379(19) Uani 1 1 d U . .
H25 H 0.4380 -0.0606 0.8941 0.045 Uiso 1 1 calc R . .
C26 C 0.4926(6) 0.0718(5) 0.8849(4) 0.0303(17) Uani 1 1 d U . .
C27 C 0.4197(5) 0.0891(5) 0.8967(4) 0.0321(17) Uani 1 1 d U . .
C28 C 0.3389(6) 0.0288(5) 0.9200(4) 0.0350(17) Uani 1 1 d U . .
H28 H 0.3257 -0.0303 0.9251 0.042 Uiso 1 1 calc R . .
C29 C 0.2748(5) 0.0508(5) 0.9366(4) 0.0343(18) Uani 1 1 d U . .
C30 C 0.2980(5) 0.1371(5) 0.9250(4) 0.0325(17) Uani 1 1 d U . .
H30 H 0.2569 0.1558 0.9339 0.039 Uiso 1 1 calc R . .
C31 C 0.3792(5) 0.1971(5) 0.9010(4) 0.0307(17) Uani 1 1 d U . .
H31 H 0.3919 0.2554 0.8924 0.037 Uiso 1 1 calc R . .
C32 C 0.9600(6) 0.3644(7) 0.8031(5) 0.042(2) Uani 1 1 d U . .
C33 C 1.0239(6) 0.4625(7) 0.7983(6) 0.054(2) Uani 1 1 d U . .
H33A H 1.0144 0.4847 0.7588 0.080 Uiso 1 1 calc R . .
H33B H 1.0843 0.4733 0.7998 0.080 Uiso 1 1 calc R . .
H33C H 1.0142 0.4927 0.8333 0.080 Uiso 1 1 calc R . .
C34 C 0.9601(8) 0.3216(10) 0.7404(6) 0.079(4) Uani 1 1 d U . .
H34A H 0.9344 0.3412 0.7079 0.118 Uiso 1 1 calc R . .
H34B H 0.9254 0.2575 0.7444 0.118 Uiso 1 1 calc R . .
H34C H 1.0207 0.3389 0.7289 0.118 Uiso 1 1 calc R . .
C35 C 0.9900(8) 0.3238(9) 0.8543(6) 0.066(3) Uani 1 1 d U . .
H35A H 1.0537 0.3477 0.8511 0.099 Uiso 1 1 calc R . .
H35B H 0.9597 0.2598 0.8490 0.099 Uiso 1 1 calc R . .
H35C H 0.9759 0.3380 0.8955 0.099 Uiso 1 1 calc R . .
C36 C 0.5717(8) -0.0956(6) 0.8788(5) 0.050(2) Uani 1 1 d U . .
C37 C 0.5956(8) -0.1113(7) 0.8114(5) 0.055(3) Uani 1 1 d U . .
H37A H 0.6540 -0.0629 0.8001 0.083 Uiso 1 1 calc R . .
H37B H 0.5520 -0.1137 0.7817 0.083 Uiso 1 1 calc R . .
H37C H 0.5958 -0.1670 0.8103 0.083 Uiso 1 1 calc R . .
C38 C 0.4822(8) -0.1738(6) 0.8948(6) 0.064(3) Uani 1 1 d U . .
H38A H 0.4860 -0.2276 0.8948 0.095 Uiso 1 1 calc R . .
H38B H 0.4390 -0.1790 0.8637 0.095 Uiso 1 1 calc R . .
H38C H 0.4641 -0.1651 0.9363 0.095 Uiso 1 1 calc R . .
C39 C 0.6406(9) -0.0858(7) 0.9240(6) 0.062(3) Uani 1 1 d U . .
H39A H 0.6240 -0.0780 0.9662 0.093 Uiso 1 1 calc R . .
H39B H 0.6969 -0.0343 0.9126 0.093 Uiso 1 1 calc R . .
H39C H 0.6462 -0.1386 0.9228 0.093 Uiso 1 1 calc R . .
C40 C 0.1865(6) -0.0176(6) 0.9628(5) 0.042(2) Uani 1 1 d U . .
C41 C 0.1289(6) 0.0213(8) 0.9806(6) 0.056(3) Uani 1 1 d U . .
H41A H 0.1603 0.0690 1.0108 0.084 Uiso 1 1 calc R . .
H41B H 0.0741 -0.0246 0.9994 0.084 Uiso 1 1 calc R . .
H41C H 0.1154 0.0444 0.9431 0.084 Uiso 1 1 calc R . .
C42 C 0.1999(7) -0.0595(7) 1.0222(5) 0.049(2) Uani 1 1 d U . .
H42A H 0.2321 -0.0136 1.0535 0.073 Uiso 1 1 calc R . .
H42B H 0.2336 -0.0885 1.0117 0.073 Uiso 1 1 calc R . .
H42C H 0.1425 -0.1030 1.0392 0.073 Uiso 1 1 calc R . .
C43 C 0.1373(7) -0.0895(6) 0.9115(5) 0.059(3) Uani 1 1 d U . .
H43A H 0.0833 -0.1380 0.9292 0.089 Uiso 1 1 calc R . .
H43B H 0.1754 -0.1119 0.8970 0.089 Uiso 1 1 calc R . .
H43C H 0.1225 -0.0637 0.8762 0.089 Uiso 1 1 calc R . .
C44 C 0.6638(5) 0.3892(5) 1.0055(4) 0.0265(16) Uani 1 1 d U . .
H44 H 0.6059 0.3808 1.0061 0.032 Uiso 1 1 calc R . .
C45 C 0.7328(5) 0.4714(5) 0.9919(4) 0.0302(17) Uani 1 1 d U . .
H45 H 0.7221 0.5184 0.9837 0.036 Uiso 1 1 calc R . .
C46 C 0.8194(5) 0.4863(5) 0.9899(4) 0.0265(15) Uani 1 1 d U A .
C47 C 0.8305(5) 0.4149(5) 1.0026(4) 0.0255(15) Uani 1 1 d U . .
H47 H 0.8879 0.4222 1.0021 0.031 Uiso 1 1 calc R . .
C48 C 0.7588(5) 0.3331(5) 1.0159(4) 0.0242(15) Uani 1 1 d U . .
C49 C 0.7647(5) 0.2528(5) 1.0287(4) 0.0277(17) Uani 1 1 d U . .
C50 C 0.8394(5) 0.2472(5) 1.0331(3) 0.0228(15) Uani 1 1 d U . .
H50 H 0.8960 0.2978 1.0289 0.027 Uiso 1 1 calc R . .
C51 C 0.8296(5) 0.1636(6) 1.0443(4) 0.0335(18) Uani 1 1 d U B .
C52 C 0.7458(5) 0.0912(5) 1.0548(4) 0.0334(19) Uani 1 1 d U . .
H52 H 0.7384 0.0351 1.0647 0.040 Uiso 1 1 calc R . .
C53 C 0.6729(5) 0.1035(5) 1.0504(4) 0.0279(16) Uani 1 1 d U . .
C54 C 0.5799(5) 0.0352(5) 1.0597(4) 0.0242(15) Uani 1 1 d U . .
C55 C 0.5509(5) -0.0515(5) 1.0741(4) 0.0317(17) Uani 1 1 d U . .
H55 H 0.5929 -0.0698 1.0800 0.038 Uiso 1 1 calc R . .
C56 C 0.4624(5) -0.1130(5) 1.0800(4) 0.0278(16) Uani 1 1 d U . .
C57 C 0.4044(5) -0.0812(5) 1.0700(4) 0.0276(16) Uani 1 1 d U . .
H57 H 0.3428 -0.1206 1.0721 0.033 Uiso 1 1 calc R . .
C58 C 0.4357(5) 0.0071(5) 1.0572(4) 0.0287(17) Uani 1 1 d U . .
H58 H 0.3949 0.0271 1.0518 0.034 Uiso 1 1 calc R . .
C59 C 0.8959(5) 0.5773(5) 0.9770(3) 0.0278(16) Uani 1 1 d DU . .
C60 C 0.8711(9) 0.6462(9) 0.9608(7) 0.049(4) Uani 0.616(14) 1 d PDU A 1
H60A H 0.9246 0.7026 0.9532 0.073 Uiso 0.616(14) 1 calc PR A 1
H60B H 0.8383 0.6524 0.9956 0.073 Uiso 0.616(14) 1 calc PR A 1
H60C H 0.8344 0.6280 0.9231 0.073 Uiso 0.616(14) 1 calc PR A 1
C61 C 0.9537(10) 0.5755(11) 0.9243(6) 0.051(4) Uani 0.616(14) 1 d PDU A 1
H61A H 0.9707 0.5313 0.9337 0.076 Uiso 0.616(14) 1 calc PR A 1
H61B H 1.0067 0.6334 0.9206 0.076 Uiso 0.616(14) 1 calc PR A 1
H61C H 0.9210 0.5605 0.8849 0.076 Uiso 0.616(14) 1 calc PR A 1
C62 C 0.9524(10) 0.6079(9) 1.0362(6) 0.049(4) Uani 0.616(14) 1 d PDU A 1
H62A H 0.9696 0.5646 1.0477 0.073 Uiso 0.616(14) 1 calc PR A 1
H62B H 0.9186 0.6138 1.0704 0.073 Uiso 0.616(14) 1 calc PR A 1
H62C H 1.0052 0.6649 1.0284 0.073 Uiso 0.616(14) 1 calc PR A 1
C62B C 0.9847(10) 0.5787(12) 0.9756(9) 0.038(6) Uani 0.384(14) 1 d PDU A 2
H62D H 0.9835 0.5399 0.9422 0.057 Uiso 0.384(14) 1 calc PR A 2
H62E H 0.9943 0.5583 1.0159 0.057 Uiso 0.384(14) 1 calc PR A 2
H62F H 1.0324 0.6388 0.9678 0.057 Uiso 0.384(14) 1 calc PR A 2
C61B C 0.8782(10) 0.6061(12) 0.9124(7) 0.025(4) Uani 0.384(14) 1 d PDU A 2
H61D H 0.8225 0.6063 0.9139 0.038 Uiso 0.384(14) 1 calc PR A 2
H61E H 0.8749 0.5649 0.8801 0.038 Uiso 0.384(14) 1 calc PR A 2
H61F H 0.9262 0.6654 0.9025 0.038 Uiso 0.384(14) 1 calc PR A 2
C60B C 0.8969(14) 0.6393(13) 1.0289(8) 0.039(5) Uani 0.384(14) 1 d PDU A 2
H60D H 0.8404 0.6380 1.0292 0.058 Uiso 0.384(14) 1 calc PR A 2
H60E H 0.9444 0.6994 1.0207 0.058 Uiso 0.384(14) 1 calc PR A 2
H60F H 0.9064 0.6198 1.0696 0.058 Uiso 0.384(14) 1 calc PR A 2
C63 C 0.9119(5) 0.1531(5) 1.0474(4) 0.0380(19) Uani 1 1 d DU . .
C64 C 0.9668(8) 0.2043(9) 1.1028(6) 0.052(4) Uani 0.667(15) 1 d PDU B 1
H64A H 0.9796 0.2653 1.1001 0.078 Uiso 0.667(15) 1 calc PR B 1
H64B H 1.0221 0.2032 1.1029 0.078 Uiso 0.667(15) 1 calc PR B 1
H64C H 0.9344 0.1776 1.1415 0.078 Uiso 0.667(15) 1 calc PR B 1
C65 C 0.8889(10) 0.0588(7) 1.0487(7) 0.073(6) Uani 0.667(15) 1 d PDU B 1
H65A H 0.8523 0.0281 1.0124 0.109 Uiso 0.667(15) 1 calc PR B 1
H65B H 0.8564 0.0311 1.0872 0.109 Uiso 0.667(15) 1 calc PR B 1
H65C H 0.9429 0.0553 1.0475 0.109 Uiso 0.667(15) 1 calc PR B 1
C66 C 0.9663(8) 0.1968(7) 0.9876(5) 0.038(3) Uani 0.667(15) 1 d PDU B 1
H66A H 0.9853 0.2597 0.9877 0.057 Uiso 0.667(15) 1 calc PR B 1
H66B H 0.9299 0.1691 0.9506 0.057 Uiso 0.667(15) 1 calc PR B 1
H66C H 1.0180 0.1894 0.9866 0.057 Uiso 0.667(15) 1 calc PR B 1
C67 C 0.4306(6) -0.2085(5) 1.0994(4) 0.0351(18) Uani 1 1 d U . .
C68 C 0.3318(7) -0.2633(7) 1.0940(8) 0.072(4) Uani 1 1 d U . .
H68A H 0.3125 -0.3238 1.1069 0.107 Uiso 1 1 calc R . .
H68B H 0.3142 -0.2631 1.0506 0.107 Uiso 1 1 calc R . .
H68C H 0.3045 -0.2386 1.1211 0.107 Uiso 1 1 calc R . .
C69 C 0.4678(9) -0.2491(7) 1.0559(8) 0.079(4) Uani 1 1 d U . .
H69A H 0.5309 -0.2233 1.0639 0.118 Uiso 1 1 calc R . .
H69B H 0.4586 -0.2376 1.0125 0.118 Uiso 1 1 calc R . .
H69C H 0.4380 -0.3127 1.0631 0.118 Uiso 1 1 calc R . .
C70 C 0.4588(14) -0.2063(8) 1.1653(7) 0.123(7) Uani 1 1 d U . .
H70A H 0.4197 -0.1973 1.1933 0.184 Uiso 1 1 calc R . .
H70B H 0.5193 -0.1579 1.1706 0.184 Uiso 1 1 calc R . .
H70C H 0.4558 -0.2621 1.1755 0.184 Uiso 1 1 calc R . .
N1 N 0.6929(4) 0.3007(4) 0.8427(3) 0.0265(13) Uani 1 1 d U . .
N2 N 0.5647(5) 0.1443(4) 0.8679(3) 0.0263(13) Uani 1 1 d U . .
N3 N 0.4397(4) 0.1748(4) 0.8897(3) 0.0229(12) Uani 1 1 d U . .
N4 N 0.6747(4) 0.3206(4) 1.0179(3) 0.0234(13) Uani 1 1 d U . .
N5 N 0.6847(4) 0.1819(4) 1.0361(4) 0.0291(15) Uani 1 1 d U . .
N6 N 0.5211(4) 0.0643(4) 1.0522(3) 0.0243(13) Uani 1 1 d U . .
S1 S 0.57708(16) 0.65915(14) 0.92075(12) 0.0388(5) Uani 1 1 d U . .
S2 S 0.45756(12) 0.39162(12) 0.98816(10) 0.0277(4) Uani 1 1 d U . .
S3 S 0.21980(15) 0.26475(16) 1.10233(13) 0.0426(6) Uani 1 1 d U . .
Pt1 Pt 0.566224(19) 0.256258(18) 0.864193(13) 0.02484(8) Uani 1 1 d U . .
Pt2 Pt 0.580558(17) 0.195865(17) 1.036625(15) 0.02195(7) Uani 1 1 d U . .
C65B C 0.9148(14) 0.1104(13) 0.9873(7) 0.038(6) Uani 0.333(15) 1 d PDU B 2
H65D H 0.8571 0.0586 0.9794 0.057 Uiso 0.333(15) 1 calc PR B 2
H65E H 0.9593 0.0924 0.9904 0.057 Uiso 0.333(15) 1 calc PR B 2
H65F H 0.9299 0.1523 0.9528 0.057 Uiso 0.333(15) 1 calc PR B 2
C64B C 0.8943(14) 0.0890(13) 1.1018(8) 0.044(6) Uani 0.333(15) 1 d PDU B 2
H64D H 0.8413 0.0327 1.0928 0.066 Uiso 0.333(15) 1 calc PR B 2
H64E H 0.8856 0.1137 1.1405 0.066 Uiso 0.333(15) 1 calc PR B 2
H64F H 0.9446 0.0798 1.1068 0.066 Uiso 0.333(15) 1 calc PR B 2
C66B C 0.9966(12) 0.2372(11) 1.0597(11) 0.048(7) Uani 0.333(15) 1 d PDU B 2
H66D H 0.9913 0.2638 1.0985 0.072 Uiso 0.333(15) 1 calc PR B 2
H66E H 1.0088 0.2781 1.0249 0.072 Uiso 0.333(15) 1 calc PR B 2
H66F H 1.0447 0.2245 1.0636 0.072 Uiso 0.333(15) 1 calc PR B 2
N9 N 0.1899(6) 0.4737(8) 1.2701(5) 0.077(4) Uani 1 1 d U C 2
C78 C 0.2943(7) 0.4989(8) 1.1763(5) 0.049(2) Uani 1 1 d U C 2
H78A H 0.2667 0.5039 1.1379 0.074 Uiso 1 1 calc R C 2
H78B H 0.3059 0.4500 1.1723 0.074 Uiso 1 1 calc R C 2
H78C H 0.3498 0.5537 1.1833 0.074 Uiso 1 1 calc R C 2
C77 C 0.2359(6) 0.4827(7) 1.2288(5) 0.049(2) Uani 1 1 d U C 2
N7 N 1.1584(7) 0.2970(7) 0.7266(5) 0.066(3) Uani 1 1 d U D 2
C73 C 1.1011(8) 0.2466(9) 0.6939(6) 0.063(3) Uani 1 1 d U D 2
C74 C 1.0296(10) 0.1841(10) 0.6547(7) 0.078(4) Uani 1 1 d U D 2
H74A H 0.9954 0.2107 0.6398 0.117 Uiso 1 1 calc R D 2
H74B H 0.9914 0.1312 0.6790 0.117 Uiso 1 1 calc R D 2
H74C H 1.0537 0.1683 0.6189 0.117 Uiso 1 1 calc R D 2
C76 C 1.2397(11) 0.3040(9) 0.8823(7) 0.073(4) Uani 1 1 d U E 2
N8 N 1.3001(11) 0.3152(9) 0.8559(7) 0.095(4) Uani 1 1 d U E 2
C75 C 1.1665(11) 0.2872(14) 0.9218(11) 0.129(7) Uani 1 1 d U E 2
H75A H 1.1623 0.2484 0.9562 0.193 Uiso 1 1 calc R E 2
H75B H 1.1121 0.2589 0.8973 0.193 Uiso 1 1 calc R E 2
H75C H 1.1754 0.3429 0.9389 0.193 Uiso 1 1 calc R E 2
S4 S 0.11303(13) 0.46522(14) 1.04873(13) 0.0394(5) Uani 1 1 d DU . .
O1 O 0.1450(5) 0.4044(5) 1.0477(6) 0.081(3) Uani 1 1 d DU . .
O2 O 0.1390(5) 0.5209(6) 1.1032(4) 0.067(2) Uani 1 1 d DU . .
O3 O 0.0237(4) 0.4308(4) 1.0297(4) 0.0515(19) Uani 1 1 d DU . .
C71 C 0.1740(6) 0.5404(7) 0.9864(5) 0.056(2) Uani 1 1 d DU . .
F1 F 0.1530(6) 0.5041(7) 0.9313(4) 0.117(3) Uani 1 1 d DU . .
F2 F 0.1570(5) 0.6079(5) 0.9850(4) 0.089(2) Uani 1 1 d DU . .
F3 F 0.2606(3) 0.5751(5) 0.9929(4) 0.072(2) Uani 1 1 d DU . .
S5 S 0.8486(3) 0.0094(2) 0.81092(18) 0.0434(11) Uani 0.672(8) 1 d PDU F 1
O4 O 0.8543(16) 0.0182(15) 0.7443(5) 0.073(5) Uani 0.672(8) 1 d PDU F 1
O5 O 0.8044(10) -0.0792(8) 0.8335(10) 0.051(4) Uani 0.672(8) 1 d PDU F 1
O6 O 0.8291(11) 0.0692(8) 0.8426(9) 0.051(3) Uani 0.672(8) 1 d PDU F 1
C72 C 0.9617(8) 0.0470(8) 0.8324(7) 0.051(3) Uani 0.672(8) 1 d PDU F 1
F4 F 1.0139(7) 0.1303(6) 0.8185(7) 0.063(3) Uani 0.672(8) 1 d PDU F 1
F5 F 0.9714(9) 0.0399(12) 0.8944(6) 0.079(4) Uani 0.672(8) 1 d PDU F 1
F6 F 0.9934(10) 0.0009(8) 0.8023(9) 0.096(5) Uani 0.672(8) 1 d PDU F 1
S5B S 0.9024(6) 0.0743(5) 0.7986(4) 0.050(3) Uani 0.328(8) 1 d PDU F 2
O4B O 0.868(3) 0.036(3) 0.7389(10) 0.085(13) Uani 0.328(8) 1 d PDU F 2
O5B O 0.847(2) 0.095(2) 0.836(2) 0.051(3) Uani 0.328(8) 1 d PDU F 2
O6B O 0.9926(12) 0.1437(15) 0.7987(18) 0.077(9) Uani 0.328(8) 1 d PDU F 2
C72B C 0.9041(15) -0.0125(13) 0.8422(11) 0.065(7) Uani 0.328(8) 1 d PDU F 2
F4B F 0.958(2) -0.035(2) 0.8172(18) 0.115(12) Uani 0.328(8) 1 d PDU F 2
F5B F 0.933(2) 0.011(2) 0.9013(11) 0.090(9) Uani 0.328(8) 1 d PDU F 2
F6B F 0.8247(17) -0.0851(16) 0.8445(19) 0.074(10) Uani 0.328(8) 1 d PDU F 2

loop_
_atom_site_aniso_label
_atom_site_aniso_U_11
_atom_site_aniso_U_22
_atom_site_aniso_U_33
_atom_site_aniso_U_23
_atom_site_aniso_U_13
_atom_site_aniso_U_12
C1 0.022(3) 0.023(3) 0.021(4) 0.002(3) -0.001(3) 0.014(3)
C2 0.022(4) 0.023(3) 0.046(5) 0.002(3) 0.001(3) 0.015(3)
C3 0.044(5) 0.024(4) 0.045(5) 0.009(4) 0.014(4) 0.018(4)
C4 0.035(4) 0.024(3) 0.028(4) -0.002(3) 0.004(3) 0.021(3)
C5 0.028(4) 0.023(3) 0.036(4) 0.003(3) 0.006(3) 0.017(3)
C6 0.027(4) 0.035(4) 0.039(5) 0.008(3) 0.010(3) 0.022(3)
C7 0.033(4) 0.041(4) 0.031(5) 0.011(3) 0.011(3) 0.026(4)
C8 0.019(3) 0.034(4) 0.041(5) 0.004(3) 0.008(3) 0.016(3)
C9 0.016(3) 0.033(4) 0.041(5) 0.004(3) 0.002(3) 0.014(3)
C10 0.015(3) 0.033(4) 0.037(5) 0.004(3) 0.000(3) 0.012(3)
C11 0.021(4) 0.041(4) 0.042(5) 0.011(4) 0.007(3) 0.018(3)
C12 0.027(4) 0.053(5) 0.050(6) 0.018(4) 0.014(4) 0.027(4)
C13 0.027(4) 0.022(3) 0.039(5) -0.004(3) 0.005(3) 0.013(3)
C14 0.016(3) 0.020(3) 0.037(5) 0.001(3) 0.003(3) 0.010(3)
C15 0.017(3) 0.026(4) 0.024(4) -0.001(3) 0.003(3) 0.007(3)
C16 0.021(3) 0.032(4) 0.029(4) -0.007(3) -0.008(3) 0.015(3)
C17 0.033(4) 0.029(4) 0.037(5) -0.010(3) -0.001(3) 0.018(3)
C18 0.034(4) 0.031(4) 0.047(5) -0.002(4) 0.005(4) 0.018(3)
C19 0.033(4) 0.041(4) 0.036(5) -0.013(4) -0.006(3) 0.026(3)
C20 0.041(4) 0.038(4) 0.037(5) -0.011(4) -0.003(4) 0.027(3)
C21 0.033(4) 0.028(3) 0.038(5) -0.002(3) 0.000(4) 0.020(3)
C22 0.037(4) 0.026(3) 0.038(5) -0.009(3) -0.006(4) 0.020(3)
C23 0.044(5) 0.028(4) 0.064(6) -0.019(4) -0.008(4) 0.025(3)
C24 0.057(5) 0.023(3) 0.045(5) -0.004(4) -0.013(4) 0.025(4)
C25 0.051(5) 0.024(4) 0.040(5) 0.006(4) 0.001(4) 0.020(4)
C26 0.040(4) 0.018(3) 0.036(5) -0.004(3) -0.010(3) 0.016(3)
C27 0.028(3) 0.021(3) 0.045(5) -0.002(3) -0.011(3) 0.011(3)
C28 0.041(4) 0.021(4) 0.035(5) 0.000(3) -0.007(3) 0.010(3)
C29 0.026(3) 0.023(3) 0.044(5) -0.001(3) -0.011(3) 0.004(3)
C30 0.024(4) 0.025(3) 0.037(5) 0.003(3) -0.005(3) 0.004(3)
C31 0.028(4) 0.020(3) 0.043(5) -0.002(3) -0.005(3) 0.011(3)
C32 0.035(4) 0.054(5) 0.047(5) -0.020(4) -0.008(4) 0.029(4)
C33 0.034(5) 0.063(5) 0.068(7) -0.011(5) 0.002(5) 0.027(4)
C34 0.041(6) 0.120(11) 0.072(7) -0.060(8) -0.003(6) 0.037(7)
C35 0.051(6) 0.082(8) 0.084(8) -0.005(6) -0.018(6) 0.048(7)
C36 0.072(6) 0.028(4) 0.065(6) 0.001(4) -0.002(5) 0.038(4)
C37 0.080(7) 0.037(5) 0.063(6) -0.018(4) -0.025(5) 0.040(5)
C38 0.088(7) 0.021(4) 0.087(8) -0.013(5) -0.013(6) 0.031(4)
C39 0.096(8) 0.041(5) 0.073(7) -0.010(5) -0.025(6) 0.052(6)
C40 0.028(4) 0.035(4) 0.046(5) 0.008(4) -0.013(4) 0.002(3)
C41 0.027(4) 0.055(6) 0.076(8) 0.022(5) 0.000(5) 0.013(4)
C42 0.038(5) 0.044(5) 0.049(6) 0.019(4) -0.006(4) 0.009(4)
C43 0.045(6) 0.029(5) 0.063(6) 0.005(4) -0.021(5) -0.012(4)
C44 0.019(3) 0.027(3) 0.035(5) 0.003(3) -0.005(3) 0.013(3)
C45 0.031(4) 0.021(3) 0.044(5) -0.007(3) -0.003(4) 0.017(3)
C46 0.023(3) 0.026(3) 0.021(4) 0.004(3) 0.007(3) 0.006(3)
C47 0.021(3) 0.019(3) 0.036(4) -0.004(3) 0.000(3) 0.009(3)
C48 0.016(3) 0.023(3) 0.036(4) 0.002(3) 0.007(3) 0.012(3)
C49 0.018(3) 0.023(3) 0.041(5) 0.001(3) 0.000(3) 0.009(3)
C50 0.026(3) 0.025(3) 0.023(4) -0.004(3) 0.004(3) 0.017(3)
C51 0.024(3) 0.037(4) 0.047(5) -0.001(4) -0.001(3) 0.021(3)
C52 0.025(3) 0.026(4) 0.052(6) 0.002(4) -0.012(4) 0.014(3)
C53 0.026(3) 0.024(3) 0.036(5) 0.006(3) 0.002(3) 0.014(3)
C54 0.015(3) 0.020(3) 0.038(4) 0.001(3) -0.001(3) 0.010(3)
C55 0.029(4) 0.025(3) 0.044(5) 0.001(3) -0.004(4) 0.015(3)
C56 0.031(4) 0.021(3) 0.029(4) -0.002(3) -0.003(3) 0.012(3)
C57 0.023(3) 0.018(3) 0.033(4) 0.005(3) 0.001(3) 0.004(3)
C58 0.022(3) 0.022(3) 0.043(5) 0.001(3) -0.003(3) 0.012(3)
C59 0.022(3) 0.024(3) 0.035(4) 0.004(3) 0.004(3) 0.010(3)
C60 0.029(7) 0.028(6) 0.084(13) 0.013(7) 0.005(7) 0.011(6)
C61 0.047(9) 0.047(9) 0.045(9) 0.006(7) 0.024(7) 0.014(7)
C62 0.070(11) 0.022(7) 0.045(8) -0.006(6) -0.017(7) 0.016(6)
C62B 0.021(7) 0.011(8) 0.079(19) 0.005(10) 0.008(9) 0.006(6)
C61B 0.006(6) 0.022(7) 0.032(7) 0.004(5) 0.010(5) -0.005(5)
C60B 0.035(12) 0.026(9) 0.053(10) -0.006(9) 0.004(10) 0.013(8)
C63 0.030(4) 0.038(4) 0.057(5) -0.004(4) -0.007(4) 0.025(4)
C64 0.025(7) 0.072(10) 0.059(8) -0.003(8) -0.015(6) 0.025(7)
C65 0.048(9) 0.020(6) 0.16(2) 0.027(7) 0.025(10) 0.022(6)
C66 0.024(6) 0.031(6) 0.054(7) 0.005(5) -0.002(5) 0.010(5)
C67 0.035(4) 0.022(4) 0.045(5) 0.004(3) -0.003(4) 0.013(3)
C68 0.038(5) 0.024(4) 0.142(12) 0.013(6) 0.005(6) 0.008(4)
C69 0.078(8) 0.031(5) 0.135(10) 0.025(6) 0.051(8) 0.034(6)
C70 0.213(18) 0.027(6) 0.079(7) 0.006(6) -0.078(10) 0.023(8)
N1 0.030(3) 0.025(3) 0.035(4) -0.008(3) -0.007(3) 0.022(2)
N2 0.041(3) 0.024(3) 0.022(3) -0.005(3) -0.004(3) 0.022(3)
N3 0.033(3) 0.013(2) 0.020(3) -0.003(2) -0.005(3) 0.009(2)
N4 0.017(3) 0.022(3) 0.030(4) -0.008(3) -0.002(3) 0.009(2)
N5 0.021(3) 0.019(3) 0.043(4) 0.000(3) -0.001(3) 0.006(2)
N6 0.017(3) 0.019(3) 0.034(4) -0.002(3) 0.005(3) 0.007(2)
S1 0.0482(13) 0.0217(9) 0.0532(14) 0.0049(9) 0.0136(11) 0.0226(9)
S2 0.0237(9) 0.0246(9) 0.0388(11) 0.0051(8) 0.0079(8) 0.0151(8)
S3 0.0266(10) 0.0472(13) 0.0617(16) 0.0186(11) 0.0163(10) 0.0242(10)
Pt1 0.02834(16) 0.01712(13) 0.03079(16) -0.00167(12) -0.00101(13) 0.01266(12)
Pt2 0.01567(13) 0.01884(13) 0.03139(16) 0.00021(12) -0.00107(12) 0.00867(11)
C65B 0.026(12) 0.046(15) 0.050(11) -0.016(10) -0.009(10) 0.025(11)
C64B 0.025(12) 0.069(16) 0.056(13) -0.003(11) -0.002(11) 0.037(11)
C66B 0.037(9) 0.057(12) 0.05(2) -0.026(11) -0.012(12) 0.024(8)
N9 0.035(5) 0.114(9) 0.042(5) -0.004(6) -0.002(4) 0.006(5)
C78 0.047(6) 0.067(7) 0.044(6) 0.004(5) -0.003(4) 0.037(5)
C77 0.021(4) 0.056(6) 0.060(6) -0.002(5) -0.007(4) 0.013(4)
N7 0.046(5) 0.070(7) 0.080(7) 0.010(5) 0.004(5) 0.026(5)
C73 0.054(7) 0.067(8) 0.066(8) 0.014(5) 0.017(5) 0.030(6)
C74 0.086(9) 0.096(10) 0.084(10) -0.023(7) -0.021(7) 0.070(8)
C76 0.099(9) 0.060(8) 0.097(11) -0.031(7) -0.045(7) 0.066(8)
N8 0.144(12) 0.091(9) 0.095(10) 0.026(7) -0.001(8) 0.092(10)
C75 0.072(10) 0.152(18) 0.191(19) -0.002(15) -0.032(9) 0.079(12)
S4 0.0206(9) 0.0311(10) 0.0632(16) 0.0001(10) 0.0000(10) 0.0104(8)
O1 0.038(4) 0.045(4) 0.168(9) 0.009(5) 0.004(5) 0.028(4)
O2 0.053(5) 0.074(5) 0.055(4) -0.010(4) 0.004(4) 0.018(4)
O3 0.018(3) 0.033(3) 0.098(6) 0.008(3) -0.005(3) 0.009(2)
C71 0.024(4) 0.059(6) 0.066(6) 0.003(5) -0.002(4) 0.006(4)
F1 0.078(6) 0.130(7) 0.068(5) -0.005(5) 0.013(4) -0.005(5)
F2 0.055(4) 0.062(4) 0.133(7) 0.047(4) 0.004(4) 0.016(3)
F3 0.018(2) 0.071(4) 0.104(5) -0.001(4) 0.015(3) 0.006(3)
S5 0.062(2) 0.029(2) 0.046(2) 0.0006(15) 0.0057(17) 0.0272(18)
O4 0.120(14) 0.053(12) 0.050(6) 0.006(6) 0.002(7) 0.045(10)
O5 0.067(8) 0.030(5) 0.059(9) 0.002(5) 0.005(7) 0.027(5)
O6 0.052(8) 0.039(8) 0.075(7) -0.006(7) -0.001(5) 0.034(8)
C72 0.055(6) 0.039(6) 0.070(7) 0.006(7) 0.029(6) 0.032(5)
F4 0.052(6) 0.034(4) 0.102(9) -0.001(5) 0.016(6) 0.020(4)
F5 0.073(10) 0.109(13) 0.088(6) 0.021(7) 0.007(6) 0.070(10)
F6 0.102(9) 0.058(7) 0.156(12) 0.020(8) 0.074(9) 0.061(8)
S5B 0.061(5) 0.038(5) 0.064(5) -0.002(4) 0.000(4) 0.034(4)
O4B 0.16(3) 0.019(14) 0.062(12) -0.008(12) -0.001(15) 0.034(17)
O5B 0.052(8) 0.039(8) 0.075(7) -0.006(7) -0.001(5) 0.034(8)
O6B 0.052(9) 0.066(15) 0.12(3) 0.022(15) 0.005(12) 0.036(9)
C72B 0.069(16) 0.049(13) 0.100(17) 0.007(13) 0.001(16) 0.046(10)
F4B 0.12(2) 0.08(2) 0.20(3) 0.03(2) 0.04(2) 0.091(19)
F5B 0.07(2) 0.09(2) 0.112(15) 0.023(13) -0.024(15) 0.041(17)
F6B 0.088(15) 0.045(11) 0.09(2) 0.004(11) 0.006(14) 0.032(11)

loop_
_atom_type_symbol
_atom_type_description
_atom_type_scat_dispersion_real
_atom_type_scat_dispersion_imag
_atom_type_scat_source
C C 0.0033 0.0016 'International Tables Vol C Tables 4.2.6.8 and 6.1.1.4'
H H 0.0000 0.0000 'International Tables Vol C Tables 4.2.6.8 and 6.1.1.4'
N N 0.0061 0.0033 'International Tables Vol C Tables 4.2.6.8 and 6.1.1.4'
O O 0.0106 0.0060 'International Tables Vol C Tables 4.2.6.8 and 6.1.1.4'
F F 0.0171 0.0103 'International Tables Vol C Tables 4.2.6.8 and 6.1.1.4'
S S 0.1246 0.1234 'International Tables Vol C Tables 4.2.6.8 and 6.1.1.4'
Pt Pt -1.7033 8.3905 'International Tables Vol C Tables 4.2.6.8 and 6.1.1.4'

loop_
_geom_angle_atom_site_label_1
_geom_angle_atom_site_label_2
_geom_angle_atom_site_label_3
_geom_angle
C4 C1 C13 124.5(7)
C4 C1 C2 110.5(7)
C13 C1 C2 124.9(7)
C3 C2 C1 114.2(7)
C3 C2 H2 122.9
C1 C2 H2 122.9
C2 C3 S1 111.7(6)
C2 C3 H3 124.1
S1 C3 H3 124.1
C1 C4 C5 128.7(7)
C1 C4 S1 111.5(6)
C5 C4 S1 119.7(5)
C6 C5 C4 128.7(7)
C6 C5 S2 110.3(6)
C4 C5 S2 121.0(5)
C5 C6 C7 113.2(7)
C5 C6 H6 123.4
C7 C6 H6 123.4
C8 C7 C6 113.8(7)
C8 C7 H7 123.1
C6 C7 H7 123.1
C7 C8 C9 127.1(7)
C7 C8 S2 110.8(6)
C9 C8 S2 122.0(6)
C10 C9 C8 130.0(7)
C10 C9 S3 111.4(6)
C8 C9 S3 118.6(6)
C9 C10 C11 111.3(7)
C9 C10 C15 127.1(7)
C11 C10 C15 121.5(7)
C12 C11 C10 112.9(8)
C12 C11 H11 123.6
C10 C11 H11 123.6
C11 C12 S3 112.4(7)
C11 C12 H12 123.8
S3 C12 H12 123.8
C14 C13 C1 177.5(9)
C13 C14 Pt1 170.5(8)
C16 C15 C10 174.6(9)
C15 C16 Pt2 172.4(8)
N1 C17 C18 121.8(7)
N1 C17 H17 119.1
C18 C17 H17 119.1
C17 C18 C19 121.3(8)
C17 C18 H18 119.4
C19 C18 H18 119.4
C18 C19 C20 116.4(8)
C18 C19 C32 122.1(8)
C20 C19 C32 121.5(8)
C21 C20 C19 120.0(8)
C21 C20 H20 120.0
C19 C20 H20 120.0
C20 C21 N1 121.7(8)
C20 C21 C22 123.6(7)
N1 C21 C22 114.7(7)
N2 C22 C23 120.4(8)
N2 C22 C21 112.7(7)
C23 C22 C21 126.9(8)
C22 C23 C24 118.2(9)
C22 C23 H23 120.9
C24 C23 H23 120.9
C25 C24 C23 119.2(7)
C25 C24 C36 121.3(9)
C23 C24 C36 119.5(9)
C26 C25 C24 119.5(8)
C26 C25 H25 120.2
C24 C25 H25 120.2
N2 C26 C25 120.1(8)
N2 C26 C27 111.1(7)
C25 C26 C27 128.6(8)
C28 C27 N3 119.0(8)
C28 C27 C26 124.9(7)
N3 C27 C26 115.7(7)
C27 C28 C29 122.7(8)
C27 C28 H28 118.6
C29 C28 H28 118.6
C30 C29 C28 114.8(8)
C30 C29 C40 124.1(8)
C28 C29 C40 121.1(8)
C31 C30 C29 122.0(8)
C31 C30 H30 119.0
C29 C30 H30 119.0
N3 C31 C30 121.2(7)
N3 C31 H31 119.4
C30 C31 H31 119.4
C33 C32 C19 114.0(8)
C33 C32 C34 108.4(10)
C19 C32 C34 107.4(8)
C33 C32 C35 110.1(9)
C19 C32 C35 108.8(9)
C34 C32 C35 108.0(10)
C32 C33 H33A 109.5
C32 C33 H33B 109.5
H33A C33 H33B 109.5
C32 C33 H33C 109.5
H33A C33 H33C 109.5
H33B C33 H33C 109.5
C32 C34 H34A 109.5
C32 C34 H34B 109.5
H34A C34 H34B 109.5
C32 C34 H34C 109.5
H34A C34 H34C 109.5
H34B C34 H34C 109.5
C32 C35 H35A 109.5
C32 C35 H35B 109.5
H35A C35 H35B 109.5
C32 C35 H35C 109.5
H35A C35 H35C 109.5
H35B C35 H35C 109.5
C39 C36 C38 111.8(10)
C39 C36 C24 109.8(8)
C38 C36 C24 112.0(9)
C39 C36 C37 110.1(9)
C38 C36 C37 107.2(9)
C24 C36 C37 105.7(8)
C36 C37 H37A 109.5
C36 C37 H37B 109.5
H37A C37 H37B 109.5
C36 C37 H37C 109.5
H37A C37 H37C 109.5
H37B C37 H37C 109.5
C36 C38 H38A 109.5
C36 C38 H38B 109.5
H38A C38 H38B 109.5
C36 C38 H38C 109.5
H38A C38 H38C 109.5
H38B C38 H38C 109.5
C36 C39 H39A 109.5
C36 C39 H39B 109.5
H39A C39 H39B 109.5
C36 C39 H39C 109.5
H39A C39 H39C 109.5
H39B C39 H39C 109.5
C29 C40 C41 112.4(8)
C29 C40 C42 110.1(7)
C41 C40 C42 107.5(9)
C29 C40 C43 108.2(9)
C41 C40 C43 108.3(9)
C42 C40 C43 110.3(8)
C40 C41 H41A 109.5
C40 C41 H41B 109.5
H41A C41 H41B 109.5
C40 C41 H41C 109.5
H41A C41 H41C 109.5
H41B C41 H41C 109.5
C40 C42 H42A 109.5
C40 C42 H42B 109.5
H42A C42 H42B 109.5
C40 C42 H42C 109.5
H42A C42 H42C 109.5
H42B C42 H42C 109.5
C40 C43 H43A 109.5
C40 C43 H43B 109.5
H43A C43 H43B 109.5
C40 C43 H43C 109.5
H43A C43 H43C 109.5
H43B C43 H43C 109.5
N4 C44 C45 122.6(7)
N4 C44 H44 118.7
C45 C44 H44 118.7
C44 C45 C46 120.4(7)
C44 C45 H45 119.8
C46 C45 H45 119.8
C47 C46 C45 116.9(7)
C47 C46 C59 122.6(7)
C45 C46 C59 120.6(7)
C48 C47 C46 120.7(7)
C48 C47 H47 119.6
C46 C47 H47 119.6
N4 C48 C47 121.2(7)
N4 C48 C49 114.7(6)
C47 C48 C49 124.2(6)
N5 C49 C50 121.4(7)
N5 C49 C48 111.4(6)
C50 C49 C48 127.2(7)
C49 C50 C51 117.7(7)
C49 C50 H50 121.1
C51 C50 H50 121.1
C52 C51 C50 119.9(7)
C52 C51 C63 120.3(7)
C50 C51 C63 119.7(7)
C51 C52 C53 118.3(7)
C51 C52 H52 120.9
C53 C52 H52 120.9
N5 C53 C52 119.8(8)
N5 C53 C54 114.2(7)
C52 C53 C54 126.0(7)
N6 C54 C55 120.4(7)
N6 C54 C53 114.4(6)
C55 C54 C53 125.2(7)
C54 C55 C56 122.3(7)
C54 C55 H55 118.9
C56 C55 H55 118.9
C55 C56 C57 115.5(7)
C55 C56 C67 122.0(7)
C57 C56 C67 122.4(7)
C58 C57 C56 120.9(7)
C58 C57 H57 119.5
C56 C57 H57 119.5
N6 C58 C57 121.8(7)
N6 C58 H58 119.1
C57 C58 H58 119.1
C46 C59 C60 115.3(8)
C46 C59 C61 111.2(8)
C60 C59 C61 107.8(6)
C46 C59 C62 107.3(8)
C60 C59 C62 107.7(6)
C61 C59 C62 107.2(6)
C46 C59 C62B 112.1(9)
C60 C59 C62B 132.2(10)
C61 C59 C62B 46.4(8)
C62 C59 C62B 62.6(8)
C46 C59 C60B 107.7(10)
C60 C59 C60B 60.6(8)
C61 C59 C60B 140.3(12)
C62 C59 C60B 51.9(8)
C62B C59 C60B 110.2(7)
C46 C59 C61B 106.9(8)
C60 C59 C61B 49.7(8)
C61 C59 C61B 66.1(7)
C62 C59 C61B 145.1(10)
C62B C59 C61B 109.9(7)
C60B C59 C61B 109.9(7)
C59 C60 H60A 109.5
C59 C60 H60B 109.5
H60A C60 H60B 109.5
C59 C60 H60C 109.5
H60A C60 H60C 109.5
H60B C60 H60C 109.5
C59 C61 H61A 109.5
C59 C61 H61B 109.5
H61A C61 H61B 109.5
C59 C61 H61C 109.5
H61A C61 H61C 109.5
H61B C61 H61C 109.5
C59 C62 H62A 109.5
C59 C62 H62B 109.5
H62A C62 H62B 109.5
C59 C62 H62C 109.5
H62A C62 H62C 109.5
H62B C62 H62C 109.5
C59 C62B H62D 109.5
C59 C62B H62E 109.5
H62D C62B H62E 109.5
C59 C62B H62F 109.5
H62D C62B H62F 109.5
H62E C62B H62F 109.5
C59 C61B H61D 109.5
C59 C61B H61E 109.5
H61D C61B H61E 109.5
C59 C61B H61F 109.5
H61D C61B H61F 109.5
H61E C61B H61F 109.5
C59 C60B H60D 109.5
C59 C60B H60E 109.5
H60D C60B H60E 109.5
C59 C60B H60F 109.5
H60D C60B H60F 109.5
H60E C60B H60F 109.5
C65 C63 C65B 61.4(9)
C65 C63 C66B 132.1(14)
C65B C63 C66B 112.1(7)
C65 C63 C64 112.5(6)
C65B C63 C64 143.1(12)
C66B C63 C64 41.8(9)
C65 C63 C64B 48.1(9)
C65B C63 C64B 109.1(7)
C66B C63 C64B 109.0(7)
C64 C63 C64B 71.1(9)
C65 C63 C51 112.4(9)
C65B C63 C51 106.8(10)
C66B C63 C51 114.5(12)
C64 C63 C51 108.6(8)
C64B C63 C51 105.1(10)
C65 C63 C66 108.8(6)
C65B C63 C66 51.3(9)
C66B C63 C66 66.2(9)
C64 C63 C66 107.6(6)
C64B C63 C66 146.6(11)
C51 C63 C66 106.6(7)
C63 C64 H64A 109.5
C63 C64 H64B 109.5
H64A C64 H64B 109.5
C63 C64 H64C 109.5
H64A C64 H64C 109.5
H64B C64 H64C 109.5
C63 C65 H65A 109.5
C63 C65 H65B 109.5
H65A C65 H65B 109.5
C63 C65 H65C 109.5
H65A C65 H65C 109.5
H65B C65 H65C 109.5
C63 C66 H66A 109.5
C63 C66 H66B 109.5
H66A C66 H66B 109.5
C63 C66 H66C 109.5
H66A C66 H66C 109.5
H66B C66 H66C 109.5
C70 C67 C69 112.4(12)
C70 C67 C68 110.5(12)
C69 C67 C68 106.5(9)
C70 C67 C56 106.9(8)
C69 C67 C56 110.1(8)
C68 C67 C56 110.5(7)
C67 C68 H68A 109.5
C67 C68 H68B 109.5
H68A C68 H68B 109.5
C67 C68 H68C 109.5
H68A C68 H68C 109.5
H68B C68 H68C 109.5
C67 C69 H69A 109.5
C67 C69 H69B 109.5
H69A C69 H69B 109.5
C67 C69 H69C 109.5
H69A C69 H69C 109.5
H69B C69 H69C 109.5
C67 C70 H70A 109.5
C67 C70 H70B 109.5
H70A C70 H70B 109.5
C67 C70 H70C 109.5
H70A C70 H70C 109.5
H70B C70 H70C 109.5
C17 N1 C21 118.7(7)
C17 N1 Pt1 127.6(5)
C21 N1 Pt1 113.6(5)
C26 N2 C22 122.2(7)
C26 N2 Pt1 120.4(6)
C22 N2 Pt1 117.2(5)
C31 N3 C27 120.0(7)
C31 N3 Pt1 126.9(5)
C27 N3 Pt1 113.1(5)
C44 N4 C48 118.2(6)
C44 N4 Pt2 127.5(5)
C48 N4 Pt2 114.2(5)
C53 N5 C49 122.6(7)
C53 N5 Pt2 117.3(5)
C49 N5 Pt2 119.6(5)
C58 N6 C54 119.0(6)
C58 N6 Pt2 128.1(5)
C54 N6 Pt2 112.9(5)
C4 S1 C3 92.0(4)
C8 S2 C5 91.8(4)
C12 S3 C9 92.1(4)
N2 Pt1 C14 176.6(3)
N2 Pt1 N1 81.7(3)
C14 Pt1 N1 97.6(3)
N2 Pt1 N3 79.7(3)
C14 Pt1 N3 100.9(3)
N1 Pt1 N3 161.3(2)
N5 Pt2 C16 174.1(3)
N5 Pt2 N4 79.9(3)
C16 Pt2 N4 99.9(3)
N5 Pt2 N6 80.8(3)
C16 Pt2 N6 99.5(3)
N4 Pt2 N6 160.6(2)
C63 C65B H65D 109.5
C63 C65B H65E 109.5
H65D C65B H65E 109.5
C63 C65B H65F 109.5
H65D C65B H65F 109.5
H65E C65B H65F 109.5
C63 C64B H64D 109.5
C63 C64B H64E 109.5
H64D C64B H64E 109.5
C63 C64B H64F 109.5
H64D C64B H64F 109.5
H64E C64B H64F 109.5
C63 C66B H66D 109.5
C63 C66B H66E 109.5
H66D C66B H66E 109.5
C63 C66B H66F 109.5
H66D C66B H66F 109.5
H66E C66B H66F 109.5
C77 C78 H78A 109.5
C77 C78 H78B 109.5
H78A C78 H78B 109.5
C77 C78 H78C 109.5
H78A C78 H78C 109.5
H78B C78 H78C 109.5
N9 C77 C78 176.8(14)
N7 C73 C74 178.9(14)
C73 C74 H74A 109.5
C73 C74 H74B 109.5
H74A C74 H74B 109.5
C73 C74 H74C 109.5
H74A C74 H74C 109.5
H74B C74 H74C 109.5
N8 C76 C75 173.6(16)
C76 C75 H75A 109.5
C76 C75 H75B 109.5
H75A C75 H75B 109.5
C76 C75 H75C 109.5
H75A C75 H75C 109.5
H75B C75 H75C 109.5
O3 S4 O1 115.8(5)
O3 S4 O2 115.2(5)
O1 S4 O2 114.1(6)
O3 S4 C71 102.9(4)
O1 S4 C71 103.0(6)
O2 S4 C71 103.3(5)
F1 C71 F3 107.3(9)
F1 C71 F2 106.0(10)
F3 C71 F2 107.5(8)
F1 C71 S4 113.1(7)
F3 C71 S4 112.4(7)
F2 C71 S4 110.2(7)
O6 S5 O4 115.0(11)
O6 S5 O5 116.1(10)
O4 S5 O5 115.1(12)
O6 S5 C72 103.5(9)
O4 S5 C72 102.1(11)
O5 S5 C72 102.2(8)
F4 C72 F5 106.0(14)
F4 C72 F6 106.9(11)
F5 C72 F6 107.7(13)
F4 C72 S5 112.0(10)
F5 C72 S5 112.5(9)
F6 C72 S5 111.4(11)
O4B S5B O6B 115(2)
O4B S5B O5B 116(2)
O6B S5B O5B 112.7(18)
O4B S5B C72B 104.0(17)
O6B S5B C72B 103.8(13)
O5B S5B C72B 103.2(16)
F4B C72B F6B 107(2)
F4B C72B F5B 105(2)
F6B C72B F5B 108(2)
F4B C72B S5B 111.5(16)
F6B C72B S5B 112.0(17)
F5B C72B S5B 112.6(17)

loop_
_geom_bond_atom_site_label_1
_geom_bond_atom_site_label_2
_geom_bond_distance
C1 C4 1.391(10)
C1 C13 1.420(10)
C1 C2 1.436(11)
C2 C3 1.334(11)
C2 H2 0.9500
C3 S1 1.720(9)
C3 H3 0.9500
C4 C5 1.455(11)
C4 S1 1.718(8)
C5 C6 1.379(10)
C5 S2 1.740(8)
C6 C7 1.393(11)
C6 H6 0.9500
C7 C8 1.371(11)
C7 H7 0.9500
C8 C9 1.458(12)
C8 S2 1.727(8)
C9 C10 1.388(11)
C9 S3 1.723(8)
C10 C11 1.439(11)
C10 C15 1.446(10)
C11 C12 1.354(11)
C11 H11 0.9500
C12 S3 1.710(9)
C12 H12 0.9500
C13 C14 1.209(11)
C14 Pt1 1.964(7)
C15 C16 1.187(11)
C16 Pt2 1.992(8)
C17 N1 1.327(11)
C17 C18 1.378(12)
C17 H17 0.9500
C18 C19 1.404(11)
C18 H18 0.9500
C19 C20 1.406(13)
C19 C32 1.520(12)
C20 C21 1.374(12)
C20 H20 0.9500
C21 N1 1.386(9)
C21 C22 1.484(12)
C22 N2 1.369(11)
C22 C23 1.377(11)
C23 C24 1.411(13)
C23 H23 0.9500
C24 C25 1.400(13)
C24 C36 1.544(11)
C25 C26 1.381(11)
C25 H25 0.9500
C26 N2 1.320(11)
C26 C27 1.477(12)
C27 C28 1.370(12)
C27 N3 1.373(9)
C28 C29 1.407(13)
C28 H28 0.9500
C29 C30 1.381(11)
C29 C40 1.517(12)
C30 C31 1.378(11)
C30 H30 0.9500
C31 N3 1.324(10)
C31 H31 0.9500
C32 C33 1.517(15)
C32 C34 1.538(14)
C32 C35 1.538(15)
C33 H33A 0.9800
C33 H33B 0.9800
C33 H33C 0.9800
C34 H34A 0.9800
C34 H34B 0.9800
C34 H34C 0.9800
C35 H35A 0.9800
C35 H35B 0.9800
C35 H35C 0.9800
C36 C39 1.489(15)
C36 C38 1.521(16)
C36 C37 1.563(16)
C37 H37A 0.9800
C37 H37B 0.9800
C37 H37C 0.9800
C38 H38A 0.9800
C38 H38B 0.9800
C38 H38C 0.9800
C39 H39A 0.9800
C39 H39B 0.9800
C39 H39C 0.9800
C40 C41 1.524(15)
C40 C42 1.543(13)
C40 C43 1.566(14)
C41 H41A 0.9800
C41 H41B 0.9800
C41 H41C 0.9800
C42 H42A 0.9800
C42 H42B 0.9800
C42 H42C 0.9800
C43 H43A 0.9800
C43 H43B 0.9800
C43 H43C 0.9800
C44 N4 1.339(10)
C44 C45 1.373(11)
C44 H44 0.9500
C45 C46 1.408(11)
C45 H45 0.9500
C46 C47 1.388(11)
C46 C59 1.511(10)
C47 C48 1.386(11)
C47 H47 0.9500
C48 N4 1.381(9)
C48 C49 1.489(11)
C49 N5 1.342(10)
C49 C50 1.368(10)
C50 C51 1.409(11)
C50 H50 0.9500
C51 C52 1.400(12)
C51 C63 1.548(11)
C52 C53 1.402(11)
C52 H52 0.9500
C53 N5 1.322(10)
C53 C54 1.479(10)
C54 N6 1.372(9)
C54 C55 1.376(11)
C55 C56 1.385(11)
C55 H55 0.9500
C56 C57 1.401(11)
C56 C67 1.536(11)
C57 C58 1.389(10)
C57 H57 0.9500
C58 N6 1.327(10)
C58 H58 0.9500
C59 C60 1.516(11)
C59 C61 1.528(11)
C59 C62 1.531(11)
C59 C62B 1.546(14)
C59 C60B 1.549(14)
C59 C61B 1.556(13)
C60 H60A 0.9800
C60 H60B 0.9800
C60 H60C 0.9800
C61 H61A 0.9800
C61 H61B 0.9800
C61 H61C 0.9800
C62 H62A 0.9800
C62 H62B 0.9800
C62 H62C 0.9800
C62B H62D 0.9800
C62B H62E 0.9800
C62B H62F 0.9800
C61B H61D 0.9800
C61B H61E 0.9800
C61B H61F 0.9800
C60B H60D 0.9800
C60B H60E 0.9800
C60B H60F 0.9800
C63 C65 1.496(9)
C63 C65B 1.502(10)
C63 C66B 1.504(10)
C63 C64 1.508(9)
C63 C64B 1.539(10)
C63 C66 1.550(9)
C64 H64A 0.9800
C64 H64B 0.9800
C64 H64C 0.9800
C65 H65A 0.9800
C65 H65B 0.9800
C65 H65C 0.9800
C66 H66A 0.9800
C66 H66B 0.9800
C66 H66C 0.9800
C67 C70 1.489(15)
C67 C69 1.503(15)
C67 C68 1.510(14)
C68 H68A 0.9800
C68 H68B 0.9800
C68 H68C 0.9800
C69 H69A 0.9800
C69 H69B 0.9800
C69 H69C 0.9800
C70 H70A 0.9800
C70 H70B 0.9800
C70 H70C 0.9800
N1 Pt1 2.007(7)
N2 Pt1 1.954(6)
N3 Pt1 2.025(6)
N4 Pt2 2.016(6)
N5 Pt2 1.962(7)
N6 Pt2 2.031(6)
C65B H65D 0.9800
C65B H65E 0.9800
C65B H65F 0.9800
C64B H64D 0.9800
C64B H64E 0.9800
C64B H64F 0.9800
C66B H66D 0.9800
C66B H66E 0.9800
C66B H66F 0.9800
N9 C77 1.153(14)
C78 C77 1.450(15)
C78 H78A 0.9800
C78 H78B 0.9800
C78 H78C 0.9800
N7 C73 1.180(16)
C73 C74 1.451(19)
C74 H74A 0.9800
C74 H74B 0.9800
C74 H74C 0.9800
C76 N8 1.13(2)
C76 C75 1.44(2)
C75 H75A 0.9800
C75 H75B 0.9800
C75 H75C 0.9800
S4 O3 1.429(6)
S4 O1 1.433(7)
S4 O2 1.440(8)
S4 C71 1.804(10)
C71 F1 1.302(12)
C71 F3 1.332(10)
C71 F2 1.358(13)
S5 O6 1.428(10)
S5 O4 1.431(12)
S5 O5 1.431(12)
S5 C72 1.811(13)
C72 F4 1.314(14)
C72 F5 1.350(15)
C72 F6 1.354(13)
S5B O4B 1.428(15)
S5B O6B 1.437(15)
S5B O5B 1.439(16)
S5B C72B 1.801(15)
C72B F4B 1.318(18)
C72B F6B 1.340(18)
C72B F5B 1.346(18)

loop_
_geom_torsion_atom_site_label_1
_geom_torsion_atom_site_label_2
_geom_torsion_atom_site_label_3
_geom_torsion_atom_site_label_4
_geom_torsion
C4 C1 C2 C3 -2.9(11)
C13 C1 C2 C3 179.9(8)
C1 C2 C3 S1 3.2(10)
C13 C1 C4 C5 2.2(14)
C2 C1 C4 C5 -175.0(8)
C13 C1 C4 S1 178.5(7)
C2 C1 C4 S1 1.2(9)
C1 C4 C5 C6 -159.2(9)
S1 C4 C5 C6 24.8(13)
C1 C4 C5 S2 22.3(12)
S1 C4 C5 S2 -153.6(5)
C4 C5 C6 C7 -179.2(8)
S2 C5 C6 C7 -0.7(10)
C5 C6 C7 C8 2.6(12)
C6 C7 C8 C9 -179.5(9)
C6 C7 C8 S2 -3.3(10)
C7 C8 C9 C10 -178.1(9)
S2 C8 C9 C10 6.1(14)
C7 C8 C9 S3 3.4(13)
S2 C8 C9 S3 -172.4(5)
C8 C9 C10 C11 -179.6(9)
S3 C9 C10 C11 -1.0(9)
C8 C9 C10 C15 2.1(15)
S3 C9 C10 C15 -179.3(7)
C9 C10 C11 C12 0.9(11)
C15 C10 C11 C12 179.3(8)
C10 C11 C12 S3 -0.3(11)
C4 C1 C13 C14 158(21)
C2 C1 C13 C14 -25(22)
C1 C13 C14 Pt1 124(20)
C9 C10 C15 C16 155(9)
C11 C10 C15 C16 -23(9)
C10 C15 C16 Pt2 -17(14)
N1 C17 C18 C19 -0.8(14)
C17 C18 C19 C20 2.2(13)
C17 C18 C19 C32 -178.5(8)
C18 C19 C20 C21 0.0(13)
C32 C19 C20 C21 -179.4(8)
C19 C20 C21 N1 -3.5(13)
C19 C20 C21 C22 179.2(8)
C20 C21 C22 N2 179.1(8)
N1 C21 C22 N2 1.7(11)
C20 C21 C22 C23 -1.0(15)
N1 C21 C22 C23 -178.4(9)
N2 C22 C23 C24 2.1(14)
C21 C22 C23 C24 -177.7(9)
C22 C23 C24 C25 -3.0(15)
C22 C23 C24 C36 178.3(9)
C23 C24 C25 C26 -1.1(14)
C36 C24 C25 C26 177.5(9)
C24 C25 C26 N2 6.4(14)
C24 C25 C26 C27 -177.9(9)
N2 C26 C27 C28 -174.3(8)
C25 C26 C27 C28 9.7(15)
N2 C26 C27 N3 -1.4(11)
C25 C26 C27 N3 -177.4(9)
N3 C27 C28 C29 0.6(13)
C26 C27 C28 C29 173.2(8)
C27 C28 C29 C30 2.7(13)
C27 C28 C29 C40 -179.3(8)
C28 C29 C30 C31 -2.0(13)
C40 C29 C30 C31 -179.9(8)
C29 C30 C31 N3 -2.1(14)
C18 C19 C32 C33 10.2(13)
C20 C19 C32 C33 -170.5(9)
C18 C19 C32 C34 -109.9(12)
C20 C19 C32 C34 69.5(13)
C18 C19 C32 C35 133.5(10)
C20 C19 C32 C35 -47.2(12)
C25 C24 C36 C39 -124.9(11)
C23 C24 C36 C39 53.7(14)
C25 C24 C36 C38 -0.1(14)
C23 C24 C36 C38 178.5(10)
C25 C24 C36 C37 116.4(11)
C23 C24 C36 C37 -65.0(12)
C30 C29 C40 C41 -5.2(13)
C28 C29 C40 C41 177.1(9)
C30 C29 C40 C42 -125.0(10)
C28 C29 C40 C42 57.3(12)
C30 C29 C40 C43 114.4(10)
C28 C29 C40 C43 -63.3(11)
N4 C44 C45 C46 0.6(13)
C44 C45 C46 C47 -0.3(12)
C44 C45 C46 C59 -178.0(7)
C45 C46 C47 C48 0.5(12)
C59 C46 C47 C48 178.2(7)
C46 C47 C48 N4 -1.0(12)
C46 C47 C48 C49 178.7(8)
N4 C48 C49 N5 3.7(11)
C47 C48 C49 N5 -176.0(8)
N4 C48 C49 C50 -176.0(8)
C47 C48 C49 C50 4.3(14)
N5 C49 C50 C51 1.6(12)
C48 C49 C50 C51 -178.7(8)
C49 C50 C51 C52 -4.5(13)
C49 C50 C51 C63 177.8(7)
C50 C51 C52 C53 3.5(14)
C63 C51 C52 C53 -178.9(8)
C51 C52 C53 N5 0.6(14)
C51 C52 C53 C54 179.8(8)
N5 C53 C54 N6 -0.1(11)
C52 C53 C54 N6 -179.4(8)
N5 C53 C54 C55 179.1(8)
C52 C53 C54 C55 -0.2(15)
N6 C54 C55 C56 1.5(13)
C53 C54 C55 C56 -177.7(8)
C54 C55 C56 C57 0.5(13)
C54 C55 C56 C67 -176.8(8)
C55 C56 C57 C58 -2.1(12)
C67 C56 C57 C58 175.1(8)
C56 C57 C58 N6 1.8(13)
C47 C46 C59 C60 176.9(8)
C45 C46 C59 C60 -5.5(11)
C47 C46 C59 C61 53.8(10)
C45 C46 C59 C61 -128.6(9)
C47 C46 C59 C62 -63.2(10)
C45 C46 C59 C62 114.4(9)
C47 C46 C59 C62B 3.6(11)
C45 C46 C59 C62B -178.8(9)
C47 C46 C59 C60B -117.9(10)
C45 C46 C59 C60B 59.8(10)
C47 C46 C59 C61B 124.1(9)
C45 C46 C59 C61B -58.3(10)
C52 C51 C63 C65 12.0(12)
C50 C51 C63 C65 -170.3(9)
C52 C51 C63 C65B 77.4(12)
C50 C51 C63 C65B -104.9(11)
C52 C51 C63 C66B -157.9(11)
C50 C51 C63 C66B 19.8(13)
C52 C51 C63 C64 -113.2(10)
C50 C51 C63 C64 64.5(10)
C52 C51 C63 C64B -38.4(13)
C50 C51 C63 C64B 139.3(11)
C52 C51 C63 C66 131.2(9)
C50 C51 C63 C66 -51.2(10)
C55 C56 C67 C70 67.1(14)
C57 C56 C67 C70 -110.0(13)
C55 C56 C67 C69 -55.3(12)
C57 C56 C67 C69 127.6(10)
C55 C56 C67 C68 -172.6(10)
C57 C56 C67 C68 10.3(13)
C18 C17 N1 C21 -2.7(13)
C18 C17 N1 Pt1 179.9(7)
C20 C21 N1 C17 4.9(12)
C22 C21 N1 C17 -177.6(8)
C20 C21 N1 Pt1 -177.3(7)
C22 C21 N1 Pt1 0.2(9)
C25 C26 N2 C22 -7.6(13)
C27 C26 N2 C22 176.1(7)
C25 C26 N2 Pt1 178.6(6)
C27 C26 N2 Pt1 2.2(10)
C23 C22 N2 C26 3.2(13)
C21 C22 N2 C26 -176.9(8)
C23 C22 N2 Pt1 177.3(7)
C21 C22 N2 Pt1 -2.8(9)
C30 C31 N3 C27 5.6(12)
C30 C31 N3 Pt1 -172.4(6)
C28 C27 N3 C31 -4.8(12)
C26 C27 N3 C31 -178.2(7)
C28 C27 N3 Pt1 173.4(6)
C26 C27 N3 Pt1 0.1(9)
C45 C44 N4 C48 -1.1(12)
C45 C44 N4 Pt2 -178.4(6)
C47 C48 N4 C44 1.3(11)
C49 C48 N4 C44 -178.4(7)
C47 C48 N4 Pt2 178.9(6)
C49 C48 N4 Pt2 -0.8(9)
C52 C53 N5 C49 -3.6(14)
C54 C53 N5 C49 177.0(8)
C52 C53 N5 Pt2 -175.8(7)
C54 C53 N5 Pt2 4.8(10)
C50 C49 N5 C53 2.6(14)
C48 C49 N5 C53 -177.2(8)
C50 C49 N5 Pt2 174.6(6)
C48 C49 N5 Pt2 -5.2(10)
C57 C58 N6 C54 0.2(12)
C57 C58 N6 Pt2 -177.8(6)
C55 C54 N6 C58 -1.9(12)
C53 C54 N6 C58 177.4(7)
C55 C54 N6 Pt2 176.4(7)
C53 C54 N6 Pt2 -4.3(9)
C1 C4 S1 C3 0.4(7)
C5 C4 S1 C3 177.0(7)
C2 C3 S1 C4 -2.1(8)
C7 C8 S2 C5 2.4(7)
C9 C8 S2 C5 178.8(8)
C6 C5 S2 C8 -1.0(7)
C4 C5 S2 C8 177.7(7)
C11 C12 S3 C9 -0.2(8)
C10 C9 S3 C12 0.7(7)
C8 C9 S3 C12 179.5(8)
C26 N2 Pt1 C14 99(5)
C22 N2 Pt1 C14 -76(5)
C26 N2 Pt1 N1 176.5(7)
C22 N2 Pt1 N1 2.4(6)
C26 N2 Pt1 N3 -1.7(6)
C22 N2 Pt1 N3 -175.9(6)
C13 C14 Pt1 N2 1(8)
C13 C14 Pt1 N1 -76(4)
C13 C14 Pt1 N3 101(4)
C17 N1 Pt1 N2 176.2(8)
C21 N1 Pt1 N2 -1.3(6)
C17 N1 Pt1 C14 -7.1(8)
C21 N1 Pt1 C14 175.3(6)
C17 N1 Pt1 N3 -178.4(7)
C21 N1 Pt1 N3 4.0(12)
C31 N3 Pt1 N2 178.9(7)
C27 N3 Pt1 N2 0.8(5)
C31 N3 Pt1 C14 2.3(7)
C27 N3 Pt1 C14 -175.8(6)
C31 N3 Pt1 N1 173.5(8)
C27 N3 Pt1 N1 -4.6(11)
C53 N5 Pt2 C16 88(3)
C49 N5 Pt2 C16 -85(3)
C53 N5 Pt2 N4 176.3(7)
C49 N5 Pt2 N4 3.9(7)
C53 N5 Pt2 N6 -5.6(7)
C49 N5 Pt2 N6 -178.1(7)
C15 C16 Pt2 N5 -31(8)
C15 C16 Pt2 N4 -119(5)
C15 C16 Pt2 N6 61(5)
C44 N4 Pt2 N5 176.0(7)
C48 N4 Pt2 N5 -1.5(6)
C44 N4 Pt2 C16 -10.0(7)
C48 N4 Pt2 C16 172.6(6)
C44 N4 Pt2 N6 170.1(7)
C48 N4 Pt2 N6 -7.3(11)
C58 N6 Pt2 N5 -176.6(8)
C54 N6 Pt2 N5 5.3(6)
C58 N6 Pt2 C16 9.4(8)
C54 N6 Pt2 C16 -168.8(6)
C58 N6 Pt2 N4 -170.8(8)
C54 N6 Pt2 N4 11.1(11)
O3 S4 C71 F1 -53.5(10)
O1 S4 C71 F1 67.3(10)
O2 S4 C71 F1 -173.7(9)
O3 S4 C71 F3 -175.1(8)
O1 S4 C71 F3 -54.4(9)
O2 S4 C71 F3 64.7(9)
O3 S4 C71 F2 65.0(8)
O1 S4 C71 F2 -174.2(8)
O2 S4 C71 F2 -55.2(8)
O6 S5 C72 F4 -55.7(13)
O4 S5 C72 F4 64.1(14)
O5 S5 C72 F4 -176.6(13)
O6 S5 C72 F5 63.7(13)
O4 S5 C72 F5 -176.6(14)
O5 S5 C72 F5 -57.3(14)
O6 S5 C72 F6 -175.4(12)
O4 S5 C72 F6 -55.7(15)
O5 S5 C72 F6 63.6(15)
O4B S5B C72B F4B 64(3)
O6B S5B C72B F4B -57(3)
O5B S5B C72B F4B -175(3)
O4B S5B C72B F6B -56(3)
O6B S5B C72B F6B -177(3)
O5B S5B C72B F6B 65(3)
O4B S5B C72B F5B -178(3)
O6B S5B C72B F5B 61(3)
O5B S5B C72B F5B -57(3)
